data_2017364
loop_
_publ_author_name
'Luo, Geng-Geng'
'Sun, Di'
'Zhang, Na'
'Huang, Rong-Bin'
'Zheng, Lan-Sun'

_publ_section_title
;Two novel silver(I) coordination polymers:
 poly[(\m~2~-2-aminopyrimidine-\k^2^<i>N</i>^1^:<i>N</i>^3^)bis(\m~3~-thiocyanato-\k^3^<i>S</i>:<i>S</i>:<i>S</i>)disilver(I)]
 and
 poly[(2-amino-4,6-dimethylpyrimidine-\k<i>N</i>)(\m~3~-thiocyanato-\k^3^<i>N</i>:<i>S</i>:<i>S</i>)silver(I)]
;
_journal_coeditor_code SQ3210
_journal_issue 10
_journal_name_full 'Acta Crystallographica Section C'
_journal_page_first m377
_journal_page_last m381
_journal_paper_doi 10.1107/S0108270109032934
_journal_volume 65
_journal_year 2009
_chemical_formula_iupac '[Ag2 (N C S)2 (C4 H5 N3)]'
_chemical_formula_moiety 'C6 H5 Ag2 N5 S2'
_chemical_formula_sum 'C6 H54 Ag2 N5 S2'
_chemical_formula_weight 427.01
_chemical_name_systematic
;
poly[(\m~2~-2-aminopyrimidine-\k^2^<i>N</i>^1^:<i>N</i>^3^)bis(\m~3~-
thiocyanato-\k^3^<i>S</i>:<i>S</i>:<i>S</i>)disilver(I)]
;
_space_group_IT_number 60
_symmetry_cell_setting orthorhombic
_symmetry_space_group_name_Hall '-P 2n 2ab'
_symmetry_space_group_name_H-M 'P b c n'
_atom_sites_solution_hydrogens geom
_atom_sites_solution_primary direct
_atom_sites_solution_secondary difmap
_audit_creation_method SHELXL97
_cell_angle_alpha 90.00
_cell_angle_beta 90.00
_cell_angle_gamma 90.00
_cell_formula_units_Z 4
_cell_length_a 17.719(6)
_cell_length_b 8.159(3)
_cell_length_c 7.326(2)
_cell_measurement_reflns_used 3087
_cell_measurement_temperature 298(2)
_cell_measurement_theta_max 56.813
_cell_measurement_theta_min 5.503
_cell_volume 1059.1(6)
_computing_cell_refinement
;
CrysAlisPro (Oxford Diffraction, 2009)
;
_computing_data_collection
;
CrysAlisPro (Oxford Diffraction, 2009)
;
_computing_data_reduction
;
CrysAlisPro (Oxford Diffraction, 2009)
;
_computing_molecular_graphics 'DIAMOND  (Brandenburg 2008)'
_computing_publication_material 'SHELXL97 (Sheldrick, 2008) and publCIF (Westrip, 2009)'
_computing_structure_refinement 'SHELXL97 (Sheldrick, 2008)'
_computing_structure_solution 'SHELXS97 (Sheldrick, 2008)'
_diffrn_ambient_temperature 298(2)
_diffrn_detector_area_resol_mean 16.1903
_diffrn_measured_fraction_theta_full 0.993
_diffrn_measured_fraction_theta_max 0.993
_diffrn_measurement_device_type 'Oxford Gemini S Ultra'
_diffrn_measurement_method \w
_diffrn_radiation_monochromator graphite
_diffrn_radiation_source 'fine-focus sealed tube'
_diffrn_radiation_type MoK\a
_diffrn_radiation_wavelength 0.71073
_diffrn_reflns_av_R_equivalents 0.0458
_diffrn_reflns_av_sigmaI/netI 0.0375
_diffrn_reflns_limit_h_max 21
_diffrn_reflns_limit_h_min -21
_diffrn_reflns_limit_k_max 10
_diffrn_reflns_limit_k_min -9
_diffrn_reflns_limit_l_max 3
_diffrn_reflns_limit_l_min -9
_diffrn_reflns_number 4766
_diffrn_reflns_theta_full 26.00
_diffrn_reflns_theta_max 26.00
_diffrn_reflns_theta_min 2.30
_diffrn_standards_decay_% 0
_diffrn_standards_interval_count 0
_diffrn_standards_interval_time 0
_diffrn_standards_number 0
_exptl_absorpt_coefficient_mu 4.061
_exptl_absorpt_correction_T_max 0.8227
_exptl_absorpt_correction_T_min 0.6869
_exptl_absorpt_correction_type multi-scan
_exptl_absorpt_process_details '(CrysAlis RED; Oxford Diffraction, 2008)'
_exptl_crystal_colour colourless
_exptl_crystal_density_diffrn 2.678
_exptl_crystal_density_method 'not measured'
_exptl_crystal_description block
_exptl_crystal_F_000 808
_exptl_crystal_size_max 0.10
_exptl_crystal_size_mid 0.05
_exptl_crystal_size_min 0.05
_refine_diff_density_max 0.945
_refine_diff_density_min -0.611
_refine_ls_extinction_coef 0.0019(5)
_refine_ls_extinction_expression Fc^*^=kFc[1+0.001xFc^2^\l^3^/sin(2\q)]^-1/4^
_refine_ls_extinction_method 'SHELXL97 (Sheldrick, 2008)'
_refine_ls_goodness_of_fit_ref 1.220
_refine_ls_hydrogen_treatment constr
_refine_ls_matrix_type full
_refine_ls_number_parameters 71
_refine_ls_number_reflns 1034
_refine_ls_number_restraints 0
_refine_ls_restrained_S_all 1.220
_refine_ls_R_factor_all 0.0435
_refine_ls_R_factor_gt 0.0416
_refine_ls_shift/su_max 0.000
_refine_ls_shift/su_mean 0.000
_refine_ls_structure_factor_coef Fsqd
_refine_ls_weighting_details 'calc w=1/[\s^2^(Fo^2^)+(0.0353P)^2^+3.1955P] where P=(Fo^2^+2Fc^2^)/3'
_refine_ls_weighting_scheme calc
_refine_ls_wR_factor_gt 0.1033
_refine_ls_wR_factor_ref 0.1044
_reflns_number_gt 992
_reflns_number_total 1034
_reflns_threshold_expression I>2\s(I)
_cod_data_source_file sq3210.cif
_cod_data_source_block I
_cod_database_code 2017364
_cod_database_fobs_code 2017364

loop_
_symmetry_equiv_pos_as_xyz
'x, y, z'
'-x+1/2, -y+1/2, z+1/2'
'-x, y, -z+1/2'
'x+1/2, -y+1/2, -z'
'-x, -y, -z'
'x-1/2, y-1/2, -z-1/2'
'x, -y, z-1/2'
'-x-1/2, y-1/2, z'

loop_
_atom_site_type_symbol
_atom_site_label
_atom_site_fract_x
_atom_site_fract_y
_atom_site_fract_z
_atom_site_U_iso_or_equiv
_atom_site_adp_type
_atom_site_calc_flag
_atom_site_refinement_flags
_atom_site_occupancy
_atom_site_disorder_assembly
_atom_site_disorder_group
Ag Ag1 0.68299(3) 0.14887(6) 0.20060(7) 0.0488(3) Uani d . 1 . .
C C1 0.5000 0.1063(9) 0.2500 0.0286(15) Uani d S 1 . .
C C2 0.5638(4) -0.1372(7) 0.2077(9) 0.0424(14) Uani d . 1 . .
H H2A 0.6075 -0.1940 0.1773 0.051 Uiso calc R 1 . .
C C3 0.5000 -0.2253(11) 0.2500 0.050(2) Uani d S 1 . .
H H3A 0.5000 -0.3393 0.2500 0.060 Uiso calc SR 1 . .
C C4 0.8316(3) 0.0180(6) -0.0363(7) 0.0314(11) Uani d . 1 . .
N N1 0.5000 0.2711(8) 0.2500 0.0437(17) Uani d S 1 . .
H H1 0.4593 0.3238 0.2758 0.052 Uiso calc PR 1 . .
N N2 0.5657(2) 0.0277(6) 0.2083(6) 0.0327(10) Uani d . 1 . .
N N3 0.8825(3) -0.0526(7) 0.0194(7) 0.0503(13) Uani d . 1 . .
S S1 0.75465(8) 0.12005(16) -0.11137(18) 0.0331(4) Uani d . 1 . .

loop_
_atom_site_aniso_label
_atom_site_aniso_U_11
_atom_site_aniso_U_22
_atom_site_aniso_U_33
_atom_site_aniso_U_12
_atom_site_aniso_U_13
_atom_site_aniso_U_23
Ag1 0.0350(4) 0.0494(4) 0.0621(4) -0.0041(2) 0.0083(2) -0.0129(2)
C1 0.028(4) 0.029(4) 0.029(3) 0.000 0.002(3) 0.000
C2 0.037(3) 0.033(3) 0.057(4) 0.006(2) -0.006(3) -0.006(2)
C3 0.043(5) 0.027(4) 0.080(6) 0.000 -0.010(5) 0.000
C4 0.034(3) 0.027(3) 0.032(3) 0.000(2) 0.005(2) 0.002(2)
N1 0.035(4) 0.025(3) 0.071(5) 0.000 0.018(3) 0.000
N2 0.027(2) 0.032(2) 0.039(2) 0.0016(18) -0.0003(19) -0.0037(18)
N3 0.046(3) 0.053(3) 0.052(3) 0.017(3) -0.002(2) 0.009(3)
S1 0.0343(7) 0.0290(7) 0.0361(7) 0.0026(5) 0.0010(6) 0.0025(5)

loop_
_atom_type_symbol
_atom_type_description
_atom_type_scat_dispersion_real
_atom_type_scat_dispersion_imag
_atom_type_scat_source
Ag Ag -0.8971 1.1015 'International Tables Vol C Tables 4.2.6.8 and 6.1.1.4'
C C 0.0033 0.0016 'International Tables Vol C Tables 4.2.6.8 and 6.1.1.4'
H H 0.0000 0.0000 'International Tables Vol C Tables 4.2.6.8 and 6.1.1.4'
N N 0.0061 0.0033 'International Tables Vol C Tables 4.2.6.8 and 6.1.1.4'
S S 0.1246 0.1234 'International Tables Vol C Tables 4.2.6.8 and 6.1.1.4'

loop_
_geom_angle_atom_site_label_1
_geom_angle_atom_site_label_2
_geom_angle_atom_site_label_3
_geom_angle_site_symmetry_1
_geom_angle_site_symmetry_3
_geom_angle
_geom_angle_publ_flag
N2 Ag1 S1 . 2_655 133.35(11) y
N2 Ag1 S1 . . 114.81(11) y
N2 Ag1 S1 . 7_556 93.39(12) y
S1 Ag1 S1 2_655 . 108.83(3) y
S1 Ag1 S1 2_655 7_556 96.44(4) y
S1 Ag1 S1 . 7_556 97.74(4) y
N1 C1 N2 . 3_655 118.1(3) ?
N1 C1 N2 . . 118.1(3) ?
N2 C1 N2 3_655 . 123.8(7) ?
N2 C2 C3 . . 122.8(6) ?
N2 C2 H2A . . 118.6 ?
C3 C2 H2A . . 118.6 ?
C2 C3 C2 . 3_655 117.0(8) ?
C2 C3 H3A . . 121.5 ?
C2 C3 H3A 3_655 . 121.5 ?
N3 C4 S1 . . 177.9(5) ?
C1 N1 H1 . . 120.0 ?
C2 N2 C1 . . 116.8(5) ?
C2 N2 Ag1 . . 116.8(4) ?
C1 N2 Ag1 . . 125.0(4) ?
C4 S1 Ag1 . 2_654 100.86(18) ?
C4 S1 Ag1 . . 98.68(18) ?
Ag1 S1 Ag1 2_654 . 127.28(5) ?
C4 S1 Ag1 . 7 97.80(19) ?
Ag1 S1 Ag1 2_654 7 119.26(6) ?
Ag1 S1 Ag1 . 7 105.72(5) ?

loop_
_geom_bond_atom_site_label_1
_geom_bond_atom_site_label_2
_geom_bond_site_symmetry_2
_geom_bond_distance
_geom_bond_publ_flag
Ag1 N2 . 2.303(4) y
Ag1 S1 2_655 2.5832(15) y
Ag1 S1 . 2.6252(16) y
Ag1 S1 7_556 2.8851(16) y
C1 N1 . 1.344(10) ?
C1 N2 3_655 1.363(6) ?
C1 N2 . 1.363(6) ?
C2 N2 . 1.346(7) ?
C2 C3 . 1.375(8) ?
C2 H2A . 0.9300 ?
C3 C2 3_655 1.375(8) ?
C3 H3A . 0.9300 ?
C4 N3 . 1.146(7) ?
C4 S1 . 1.689(6) ?
N1 H1 . 0.8600 ?
S1 Ag1 2_654 2.5832(15) ?
S1 Ag1 7 2.8851(16) ?

loop_
_geom_hbond_atom_site_label_D
_geom_hbond_atom_site_label_H
_geom_hbond_atom_site_label_A
_geom_hbond_site_symmetry_A
_geom_hbond_distance_DH
_geom_hbond_distance_HA
_geom_hbond_distance_DA
_geom_hbond_angle_DHA
N1 H1 N3 8_765 0.86 2.26 3.042(6) 150.8
